data_7021827
loop_
_publ_author_name
'Tirfoin, Remi'
'Aldridge, Simon'

_publ_section_title
;
 A molecular 'traffic light': highly selective cyanide sensing in aqueous
 media by a CpFe(indenyl)-functionalized borane.
;
_journal_issue 36
_journal_name_full 'Dalton transactions (Cambridge, England : 2003)'
_journal_page_first 12836
_journal_page_last 12839
_journal_paper_doi 10.1039/c3dt51894a
_journal_volume 42
_journal_year 2013
_chemical_formula_moiety 'C32 H33 B1 Fe1'
_chemical_formula_sum 'C32 H33 B Fe'
_chemical_formula_weight 484.27
_space_group_IT_number 14
_symmetry_cell_setting monoclinic
_symmetry_space_group_name_Hall '-P 2ybc'
_symmetry_space_group_name_H-M 'P 1 21/c 1'
_atom_sites_solution_hydrogens difmap
_atom_sites_solution_primary other
_audit_creation_date 13-03-28
_audit_creation_method CRYSTALS_ver_14.40
_cell_angle_alpha 90
_cell_angle_beta 91.0308(4)
_cell_angle_gamma 90
_cell_formula_units_Z 4
_cell_length_a 12.18666(5)
_cell_length_b 14.62360(6)
_cell_length_c 14.43211(6)
_cell_measurement_reflns_used 0
_cell_measurement_temperature 150
_cell_measurement_theta_max 0
_cell_measurement_theta_min 0
_cell_volume 2571.571(18)
_computing_cell_refinement 'USER DEFINED CELL REFINEMENT'
_computing_data_collection 'USER DEFINED DATA COLLECTION'
_computing_data_reduction 'USER DEFINED DATA REDUCTION'
_computing_molecular_graphics 'CAMERON (Watkin et al., 1996)'
_computing_publication_material 'CRYSTALS (Betteridge et al., 2003)'
_computing_structure_refinement 'CRYSTALS (Betteridge et al., 2003)'
_computing_structure_solution 'Superflip (Palatinus & Chapuis, 2007)'
_diffrn_ambient_temperature 150
_diffrn_measured_fraction_theta_full 0.999
_diffrn_measured_fraction_theta_max 0.994
_diffrn_measurement_device Serial
_diffrn_measurement_device_type Unknown
_diffrn_measurement_method \w/2\q
_diffrn_radiation_monochromator graphite
_diffrn_radiation_type 'Cu K\a'
_diffrn_radiation_wavelength 1.54184
_diffrn_reflns_av_R_equivalents 0.026
_diffrn_reflns_limit_h_max 15
_diffrn_reflns_limit_h_min -15
_diffrn_reflns_limit_k_max 18
_diffrn_reflns_limit_k_min -18
_diffrn_reflns_limit_l_max 18
_diffrn_reflns_limit_l_min -17
_diffrn_reflns_number 60968
_diffrn_reflns_theta_full 75.406
_diffrn_reflns_theta_max 76.945
_diffrn_reflns_theta_min 3.628
_diffrn_standards_number 0
_exptl_absorpt_coefficient_mu 4.813
_exptl_absorpt_correction_type none
_exptl_crystal_colour green
_exptl_crystal_density_diffrn 1.251
_exptl_crystal_density_method 'not measured'
_exptl_crystal_description block
_exptl_crystal_F_000 1024.000
_exptl_crystal_size_max 0.220
_exptl_crystal_size_mid 0.180
_exptl_crystal_size_min 0.160
_refine_diff_density_max 0.82
_refine_diff_density_min -1.01
_refine_ls_extinction_method None
_refine_ls_goodness_of_fit_ref 0.9278
_refine_ls_hydrogen_treatment constr
_refine_ls_matrix_type full
_refine_ls_number_parameters 599
_refine_ls_number_reflns 5376
_refine_ls_number_restraints 1248
_refine_ls_R_factor_all 0.0475
_refine_ls_R_factor_gt 0.0460
_refine_ls_shift/su_max 0.0124903
_refine_ls_shift/su_mean 0.0008005
_refine_ls_structure_factor_coef Fsqd
_refine_ls_weighting_details
;
 Method, part 1, Chebychev polynomial, (Watkin, 1994, Prince, 1982) 
 [weight] = 1.0/[A~0~*T~0~(x)+A~1~*T~1~(x) ... +A~n-1~]*T~n-1~(x)] 
 where A~i~ are the Chebychev coefficients listed below and x= Fcalc/Fmax 
 Method = Robust Weighting (Prince, 1982) 
 W = [weight] * [1-(deltaF/6*sigmaF)^2^]^2^ 
 A~i~ are: 
 0.150E+04 0.245E+04 0.150E+04 625. 163. 
;
_refine_ls_weighting_scheme calc
_refine_ls_wR_factor_all 0.0897
_refine_ls_wR_factor_gt 0.0892
_refine_ls_wR_factor_ref 0.0897
_reflns_limit_h_max 15
_reflns_limit_h_min -15
_reflns_limit_k_max 18
_reflns_limit_k_min 0
_reflns_limit_l_max 18
_reflns_limit_l_min 0
_reflns_number_gt 5157
_reflns_number_total 5397
_reflns_threshold_expression I>2.0\s(I)
_oxford_diffrn_Wilson_B_factor 3.49
_oxford_diffrn_Wilson_scale 0.05
_oxford_refine_ls_r_factor_ref 0.0475
_oxford_refine_ls_scale 4.97(5)
_oxford_reflns_number_all 5376
_oxford_reflns_threshold_expression_ref I>0.0\s(I)
_oxford_structure_analysis_title '006rt12 in P2(1)/c'
_cod_data_source_file c3dt51894a.txt
_cod_data_source_block 006rtrt12
_cod_depositor_comments
;
The following automatic conversions were performed:

'_atom_sites_solution_primary' value 'Other' changed to 'other'
according to /home/saulius/struct/CIF-dictionaries/cif_core.dic
dictionary named 'cif_core.dic' version 2.4.2 from 2011-04-26.

Automatic conversion script
Id: cif_fix_values 1891 2012-01-12 08:04:46Z andrius 
;
_cod_original_cell_volume 2571.570(18)
_cod_original_sg_symbol_H-M 'P 21/c '
_cod_original_formula_sum 'C32 H33 B1 Fe1'
_cod_database_code 7021827

loop_
_symmetry_equiv_pos_as_xyz
x,y,z
-x,-y,-z
x,-y+1/2,z+1/2
-x,y+1/2,-z+1/2

loop_
_atom_site_label
_atom_site_type_symbol
_atom_site_fract_x
_atom_site_fract_y
_atom_site_fract_z
_atom_site_U_iso_or_equiv
_atom_site_occupancy
_atom_site_adp_type
_atom_site_refinement_flags_posn
_atom_site_refinement_flags_occupancy
_atom_site_disorder_assembly
_atom_site_disorder_group
B1 B 0.67646(16) 0.47659(13) 0.28457(13) 0.0317 1.0000 Uani . . . .
C1 C 0.5524(5) 0.4998(9) 0.2514(6) 0.0345 0.477(10) Uani D P 1 1
Fe1 Fe 0.81027(3) 0.71804(2) 0.15570(2) 0.0464 1.0000 Uani . . . .
C2 C 0.5071(4) 0.4712(5) 0.1660(4) 0.0394 0.477(10) Uani D P 1 1
C3 C 0.5720(5) 0.4147(7) 0.0982(5) 0.0539 0.477(10) Uani D P 1 1
C4 C 0.3981(4) 0.4917(4) 0.1431(5) 0.0468 0.477(10) Uani D P 1 1
C5 C 0.3337(3) 0.5424(4) 0.2021(5) 0.0474 0.477(10) Uani D P 1 1
C6 C 0.2157(3) 0.5653(5) 0.1752(7) 0.0676 0.477(10) Uani D P 1 1
C7 C 0.3778(4) 0.5720(4) 0.2851(5) 0.0436 0.477(10) Uani D P 1 1
C8 C 0.4859(4) 0.5515(5) 0.3110(4) 0.0378 0.477(10) Uani D P 1 1
C9 C 0.5296(6) 0.5895(5) 0.4010(5) 0.0483 0.477(10) Uani D P 1 1
C11 C 0.5524(4) 0.5032(8) 0.2741(5) 0.0327 0.523(10) Uani D P 1 2
C12 C 0.4914(4) 0.4798(5) 0.1936(4) 0.0404 0.523(10) Uani D P 1 2
C13 C 0.5409(5) 0.4253(6) 0.1160(5) 0.0516 0.523(10) Uani D P 1 2
C14 C 0.3819(3) 0.5075(3) 0.1836(4) 0.0425 0.523(10) Uani D P 1 2
C15 C 0.3318(3) 0.5584(3) 0.2511(5) 0.0433 0.523(10) Uani D P 1 2
C16 C 0.2131(3) 0.5895(4) 0.2381(6) 0.0628 0.523(10) Uani D P 1 2
C17 C 0.3909(3) 0.5815(3) 0.3307(4) 0.0396 0.523(10) Uani D P 1 2
C18 C 0.5003(3) 0.5550(4) 0.3429(4) 0.0320 0.523(10) Uani D P 1 2
C19 C 0.5612(4) 0.5877(4) 0.4287(4) 0.0395 0.523(10) Uani D P 1 2
C21 C 0.7072(10) 0.4218(6) 0.3698(7) 0.0330 0.476(14) Uani D P 1 3
C22 C 0.7843(6) 0.4556(5) 0.4360(4) 0.0356 0.476(14) Uani D P 1 3
C23 C 0.8238(7) 0.5537(5) 0.4339(5) 0.0447 0.476(14) Uani D P 1 3
C24 C 0.8211(6) 0.4013(6) 0.5091(4) 0.0433 0.476(14) Uani D P 1 3
C25 C 0.7868(6) 0.3116(5) 0.5185(5) 0.0518 0.476(14) Uani D P 1 3
C26 C 0.8312(7) 0.2517(7) 0.5971(6) 0.0716 0.476(14) Uani D P 1 3
C27 C 0.7073(9) 0.2792(5) 0.4576(7) 0.0477 0.476(14) Uani D P 1 3
C28 C 0.6649(8) 0.3333(5) 0.3862(6) 0.0376 0.476(14) Uani D P 1 3
C29 C 0.5668(7) 0.2963(6) 0.3316(6) 0.0450 0.476(14) Uani D P 1 3
C31 C 0.7142(9) 0.4102(5) 0.3708(6) 0.0292 0.524(14) Uani D P 1 4
C32 C 0.8015(5) 0.4320(4) 0.4327(4) 0.0331 0.524(14) Uani D P 1 4
C33 C 0.8553(5) 0.5255(5) 0.4328(4) 0.0403 0.524(14) Uani D P 1 4
C34 C 0.8392(4) 0.3689(5) 0.4981(4) 0.0369 0.524(14) Uani D P 1 4
C35 C 0.7945(4) 0.2827(4) 0.5041(4) 0.0425 0.524(14) Uani D P 1 4
C36 C 0.8398(5) 0.2134(5) 0.5732(5) 0.0570 0.524(14) Uani D P 1 4
C37 C 0.7086(8) 0.2605(4) 0.4449(6) 0.0423 0.524(14) Uani D P 1 4
C38 C 0.6689(7) 0.3219(5) 0.3786(5) 0.0352 0.524(14) Uani D P 1 4
C39 C 0.5848(7) 0.2865(5) 0.3093(6) 0.0444 0.524(14) Uani D P 1 4
C41 C 0.8053(4) 0.8561(4) 0.1913(4) 0.0533 0.709(16) Uani D P 2 1
C42 C 0.7911(5) 0.8005(5) 0.2701(3) 0.0582 0.709(16) Uani D P 2 1
C43 C 0.8859(6) 0.7452(3) 0.2813(3) 0.0504 0.709(16) Uani D P 2 1
C44 C 0.9592(4) 0.7672(3) 0.2081(4) 0.0432 0.709(16) Uani D P 2 1
C45 C 0.9082(4) 0.8348(4) 0.1522(3) 0.0455 0.709(16) Uani D P 2 1
C46 C 0.8084(11) 0.8466(10) 0.1695(8) 0.0576 0.291(16) Uani D P 2 2
C47 C 0.7641(10) 0.8100(9) 0.2512(9) 0.0549 0.291(16) Uani D P 2 2
C48 C 0.8411(14) 0.7478(7) 0.2893(6) 0.0458 0.291(16) Uani D P 2 2
C49 C 0.9361(10) 0.7497(10) 0.2323(10) 0.0504 0.291(16) Uani D P 2 2
C50 C 0.9174(11) 0.8152(12) 0.1622(9) 0.0534 0.291(16) Uani D P 2 2
C51 C 0.7673(5) 0.5019(5) 0.2116(4) 0.0243 0.482(13) Uani D P 2 3
C52 C 0.8723(5) 0.4629(4) 0.2302(4) 0.0267 0.482(13) Uani D P 2 3
C53 C 0.9627(5) 0.4771(5) 0.1691(5) 0.0325 0.482(13) Uani D P 2 3
C54 C 0.9561(5) 0.5428(5) 0.1006(4) 0.0317 0.482(13) Uani D P 2 3
C55 C 0.8577(5) 0.5906(5) 0.0857(4) 0.0352 0.482(13) Uani D P 2 3
C56 C 0.8296(6) 0.6593(5) 0.0188(4) 0.0459 0.482(13) Uani D P 2 3
C57 C 0.7195(6) 0.6869(5) 0.0373(4) 0.0465 0.482(13) Uani D P 2 3
C58 C 0.6819(5) 0.6371(5) 0.1154(5) 0.0428 0.482(13) Uani D P 2 3
C59 C 0.7658(5) 0.5742(6) 0.1440(5) 0.0342 0.482(13) Uani D P 2 3
C61 C 0.7688(5) 0.5168(5) 0.2247(4) 0.0257 0.518(13) Uani D P 2 4
C62 C 0.8616(6) 0.4615(4) 0.2090(4) 0.0288 0.518(13) Uani D P 2 4
C63 C 0.9444(6) 0.4881(5) 0.1447(5) 0.0438 0.518(13) Uani D P 2 4
C64 C 0.9241(6) 0.5577(5) 0.0818(5) 0.0489 0.518(13) Uani D P 2 4
C65 C 0.8254(6) 0.6053(5) 0.0841(4) 0.0412 0.518(13) Uani D P 2 4
C66 C 0.7861(7) 0.6790(4) 0.0277(3) 0.0441 0.518(13) Uani D P 2 4
C67 C 0.6814(7) 0.7041(4) 0.0625(4) 0.0504 0.518(13) Uani D P 2 4
C68 C 0.6596(5) 0.6497(4) 0.1419(5) 0.0442 0.518(13) Uani D P 2 4
C69 C 0.7477(5) 0.5862(5) 0.1549(5) 0.0356 0.518(13) Uani D P 2 4
H31 H 0.5225 0.3896 0.0530 0.0821 0.477(10) Uiso R P 1 1
H32 H 0.6233 0.4544 0.0671 0.0820 0.477(10) Uiso R P 1 1
H33 H 0.6107 0.3657 0.1294 0.0820 0.477(10) Uiso R P 1 1
H41 H 0.3681 0.4709 0.0861 0.0562 0.477(10) Uiso R P 1 1
H61 H 0.1669 0.5413 0.2206 0.1005 0.477(10) Uiso R P 1 1
H62 H 0.2070 0.6307 0.1703 0.1007 0.477(10) Uiso R P 1 1
H63 H 0.1987 0.5374 0.1171 0.1008 0.477(10) Uiso R P 1 1
H71 H 0.3348 0.6069 0.3251 0.0525 0.477(10) Uiso R P 1 1
H91 H 0.4696 0.6087 0.4388 0.0722 0.477(10) Uiso R P 1 1
H92 H 0.5758 0.6424 0.3900 0.0720 0.477(10) Uiso R P 1 1
H93 H 0.5714 0.5446 0.4352 0.0720 0.477(10) Uiso R P 1 1
H131 H 0.5251 0.4503 0.0556 0.0772 0.523(10) Uiso R P 1 2
H132 H 0.6207 0.4229 0.1211 0.0770 0.523(10) Uiso R P 1 2
H133 H 0.5177 0.3628 0.1160 0.0771 0.523(10) Uiso R P 1 2
H141 H 0.3416 0.4909 0.1311 0.0513 0.523(10) Uiso R P 1 2
H161 H 0.2065 0.6524 0.2568 0.0941 0.523(10) Uiso R P 1 2
H162 H 0.1927 0.5844 0.1739 0.0943 0.523(10) Uiso R P 1 2
H163 H 0.1664 0.5528 0.2744 0.0939 0.523(10) Uiso R P 1 2
H171 H 0.3562 0.6162 0.3770 0.0470 0.523(10) Uiso R P 1 2
H191 H 0.5128 0.6209 0.4688 0.0600 0.523(10) Uiso R P 1 2
H192 H 0.6218 0.6272 0.4120 0.0597 0.523(10) Uiso R P 1 2
H193 H 0.5910 0.5374 0.4637 0.0601 0.523(10) Uiso R P 1 2
H231 H 0.9029 0.5532 0.4414 0.0675 0.476(14) Uiso R P 1 3
H232 H 0.8047 0.5819 0.3754 0.0670 0.476(14) Uiso R P 1 3
H233 H 0.7921 0.5872 0.4846 0.0669 0.476(14) Uiso R P 1 3
H241 H 0.8696 0.4262 0.5541 0.0519 0.476(14) Uiso R P 1 3
H261 H 0.7753 0.2091 0.6161 0.1081 0.476(14) Uiso R P 1 3
H262 H 0.8938 0.2176 0.5767 0.1082 0.476(14) Uiso R P 1 3
H263 H 0.8524 0.2885 0.6496 0.1082 0.476(14) Uiso R P 1 3
H271 H 0.6800 0.2197 0.4646 0.0573 0.476(14) Uiso R P 1 3
H291 H 0.5538 0.2338 0.3487 0.0678 0.476(14) Uiso R P 1 3
H292 H 0.5007 0.3304 0.3446 0.0677 0.476(14) Uiso R P 1 3
H293 H 0.5797 0.2993 0.2650 0.0678 0.476(14) Uiso R P 1 3
H331 H 0.8830 0.5412 0.4935 0.0603 0.524(14) Uiso R P 1 4
H332 H 0.9159 0.5280 0.3903 0.0605 0.524(14) Uiso R P 1 4
H333 H 0.8027 0.5724 0.4138 0.0603 0.524(14) Uiso R P 1 4
H341 H 0.8974 0.3856 0.5382 0.0440 0.524(14) Uiso R P 1 4
H361 H 0.8299 0.1527 0.5492 0.0847 0.524(14) Uiso R P 1 4
H362 H 0.7981 0.2186 0.6298 0.0851 0.524(14) Uiso R P 1 4
H363 H 0.9163 0.2255 0.5868 0.0852 0.524(14) Uiso R P 1 4
H371 H 0.6756 0.2022 0.4488 0.0512 0.524(14) Uiso R P 1 4
H391 H 0.5631 0.2259 0.3260 0.0659 0.524(14) Uiso R P 1 4
H392 H 0.6152 0.2845 0.2484 0.0659 0.524(14) Uiso R P 1 4
H393 H 0.5198 0.3257 0.3073 0.0658 0.524(14) Uiso R P 1 4
H411 H 0.7501 0.8978 0.1644 0.0642 0.709(16) Uiso R P 2 1
H421 H 0.7253 0.7993 0.3079 0.0702 0.709(16) Uiso R P 2 1
H431 H 0.8985 0.6997 0.3296 0.0611 0.709(16) Uiso R P 2 1
H441 H 1.0314 0.7407 0.1974 0.0515 0.709(16) Uiso R P 2 1
H451 H 0.9388 0.8612 0.0956 0.0552 0.709(16) Uiso R P 2 1
H461 H 0.7711 0.8898 0.1272 0.0691 0.291(16) Uiso R P 2 2
H471 H 0.6890 0.8190 0.2726 0.0661 0.291(16) Uiso R P 2 2
H481 H 0.8293 0.7076 0.3427 0.0549 0.291(16) Uiso R P 2 2
H491 H 1.0020 0.7122 0.2400 0.0601 0.291(16) Uiso R P 2 2
H501 H 0.9683 0.8307 0.1118 0.0632 0.291(16) Uiso R P 2 2
H521 H 0.8823 0.4225 0.2805 0.0317 0.482(13) Uiso R P 2 3
H531 H 1.0266 0.4416 0.1765 0.0388 0.482(13) Uiso R P 2 3
H541 H 1.0169 0.5554 0.0647 0.0378 0.482(13) Uiso R P 2 3
H561 H 0.8776 0.6836 -0.0306 0.0551 0.482(13) Uiso R P 2 3
H571 H 0.6763 0.7305 0.0012 0.0559 0.482(13) Uiso R P 2 3
H581 H 0.6094 0.6412 0.1419 0.0505 0.482(13) Uiso R P 2 3
H621 H 0.8708 0.4068 0.2444 0.0346 0.518(13) Uiso R P 2 4
H631 H 1.0110 0.4568 0.1449 0.0523 0.518(13) Uiso R P 2 4
H641 H 0.9783 0.5729 0.0385 0.0588 0.518(13) Uiso R P 2 4
H661 H 0.8226 0.7054 -0.0255 0.0530 0.518(13) Uiso R P 2 4
H671 H 0.6353 0.7546 0.0394 0.0600 0.518(13) Uiso R P 2 4
H681 H 0.5978 0.6579 0.1818 0.0527 0.518(13) Uiso R P 2 4

loop_
_atom_site_aniso_label
_atom_site_aniso_U_11
_atom_site_aniso_U_22
_atom_site_aniso_U_33
_atom_site_aniso_U_23
_atom_site_aniso_U_13
_atom_site_aniso_U_12
B1 0.0308(9) 0.0302(9) 0.0338(9) -0.0057(8) -0.0029(7) 0.0022(7)
C1 0.025(2) 0.033(3) 0.045(3) 0.005(3) 0.0012(18) -0.0004(19)
Fe1 0.0590(2) 0.04444(18) 0.03541(16) 0.01228(13) -0.01202(13) -0.00376(15)
C2 0.025(2) 0.046(3) 0.046(3) 0.002(2) -0.006(2) -0.0035(18)
C3 0.038(3) 0.076(4) 0.047(3) -0.018(3) -0.011(2) 0.003(3)
C4 0.030(2) 0.053(3) 0.057(3) 0.011(3) -0.008(2) -0.0069(18)
C5 0.0274(19) 0.046(3) 0.069(4) 0.020(3) -0.001(2) -0.0020(18)
C6 0.030(2) 0.072(3) 0.101(5) 0.026(3) -0.005(3) 0.004(2)
C7 0.032(2) 0.038(2) 0.061(4) 0.013(3) 0.006(2) 0.001(2)
C8 0.033(2) 0.031(2) 0.050(3) 0.008(2) 0.001(2) -0.0021(18)
C9 0.045(3) 0.048(3) 0.052(4) -0.003(3) 0.007(3) 0.007(3)
C11 0.031(2) 0.029(2) 0.037(3) 0.004(2) -0.0076(17) -0.0017(18)
C12 0.039(2) 0.037(2) 0.044(3) 0.003(2) -0.011(2) 0.0047(17)
C13 0.047(3) 0.059(3) 0.048(3) -0.007(2) -0.018(3) 0.011(3)
C14 0.035(2) 0.038(2) 0.053(3) 0.006(2) -0.014(2) -0.0015(17)
C15 0.0274(18) 0.0340(19) 0.068(3) 0.009(2) -0.008(2) 0.0003(15)
C16 0.032(2) 0.056(3) 0.099(5) 0.010(3) -0.014(2) 0.0049(18)
C17 0.0257(17) 0.0326(18) 0.060(3) 0.005(2) 0.0010(18) 0.0023(14)
C18 0.0243(17) 0.0269(17) 0.045(3) 0.003(2) 0.0004(17) -0.0001(14)
C19 0.032(2) 0.041(2) 0.045(3) -0.013(2) 0.0019(19) 0.0036(19)
C21 0.029(3) 0.035(3) 0.036(3) -0.003(2) 0.004(2) -0.003(3)
C22 0.039(3) 0.041(3) 0.026(2) 0.0044(19) -0.0001(18) -0.002(2)
C23 0.049(4) 0.046(3) 0.038(2) 0.003(2) -0.012(2) -0.014(3)
C24 0.045(3) 0.048(3) 0.037(2) 0.007(2) -0.005(2) -0.001(2)
C25 0.059(3) 0.049(3) 0.047(3) 0.014(2) -0.006(2) 0.006(3)
C26 0.084(4) 0.063(4) 0.068(4) 0.024(3) -0.012(3) 0.011(4)
C27 0.055(3) 0.029(3) 0.059(4) 0.008(3) 0.003(3) 0.002(2)
C28 0.038(3) 0.030(3) 0.044(3) -0.002(2) 0.000(2) 0.006(2)
C29 0.060(3) 0.024(3) 0.050(4) -0.011(2) -0.004(3) 0.000(2)
C31 0.028(3) 0.032(2) 0.027(3) 0.0054(19) -0.002(2) 0.007(2)
C32 0.0264(19) 0.040(2) 0.033(2) 0.0077(18) -0.0002(15) -0.0017(19)
C33 0.036(3) 0.045(3) 0.040(2) 0.007(2) -0.0100(18) -0.005(2)
C34 0.031(2) 0.048(3) 0.032(2) 0.0109(19) -0.0036(15) 0.003(2)
C35 0.042(2) 0.043(3) 0.042(2) 0.014(2) -0.0004(18) 0.004(2)
C36 0.061(3) 0.056(3) 0.053(3) 0.021(3) -0.010(2) 0.010(3)
C37 0.047(2) 0.032(3) 0.047(3) 0.004(2) -0.005(2) 0.005(2)
C38 0.040(3) 0.026(2) 0.039(2) -0.0028(19) -0.002(2) 0.004(2)
C39 0.056(3) 0.027(2) 0.050(3) -0.009(2) -0.011(3) 0.002(2)
C41 0.066(2) 0.048(2) 0.046(2) -0.0033(18) 0.0007(17) 0.0137(17)
C42 0.063(2) 0.072(3) 0.040(2) -0.0030(19) 0.0020(19) -0.003(2)
C43 0.068(3) 0.0461(19) 0.0366(18) 0.0080(15) -0.0155(19) -0.015(2)
C44 0.0472(18) 0.0356(17) 0.046(2) 0.0078(15) -0.0126(15) -0.0045(14)
C45 0.046(2) 0.037(2) 0.053(2) 0.0155(14) -0.0057(14) 0.0013(14)
C46 0.078(5) 0.045(5) 0.050(4) 0.010(4) -0.001(4) 0.007(4)
C47 0.071(5) 0.043(4) 0.050(4) -0.001(3) -0.008(4) 0.017(4)
C48 0.070(5) 0.028(3) 0.038(3) -0.011(3) -0.011(4) 0.006(4)
C49 0.069(5) 0.038(4) 0.044(4) -0.010(3) -0.012(3) 0.007(4)
C50 0.071(5) 0.042(5) 0.048(4) -0.001(3) 0.001(4) 0.001(4)
C51 0.033(2) 0.025(2) 0.015(2) -0.0129(18) -0.0029(16) -0.0010(17)
C52 0.026(2) 0.041(2) 0.013(2) -0.0117(18) -0.0064(18) -0.0041(16)
C53 0.032(2) 0.039(2) 0.026(3) -0.0033(19) 0.0018(18) -0.0009(17)
C54 0.034(2) 0.043(3) 0.019(2) -0.0055(19) 0.0029(17) -0.001(2)
C55 0.033(3) 0.050(3) 0.0224(18) 0.0016(18) -0.0029(18) -0.002(2)
C56 0.041(3) 0.065(3) 0.031(2) 0.008(2) -0.004(2) -0.003(2)
C57 0.041(3) 0.067(3) 0.031(3) 0.017(2) -0.008(2) 0.003(3)
C58 0.036(2) 0.061(3) 0.031(3) 0.011(2) -0.0058(19) -0.001(2)
C59 0.036(2) 0.042(3) 0.025(2) -0.001(2) -0.0065(17) -0.0018(19)
C61 0.034(2) 0.029(2) 0.0143(19) -0.0132(17) -0.0065(14) 0.0005(16)
C62 0.037(2) 0.038(2) 0.011(2) -0.0105(16) -0.0074(17) 0.0039(17)
C63 0.047(3) 0.049(3) 0.035(3) -0.012(2) 0.009(2) 0.012(2)
C64 0.062(3) 0.055(3) 0.030(3) -0.008(2) 0.011(3) -0.001(3)
C65 0.053(3) 0.048(2) 0.0223(18) -0.0054(16) -0.001(2) 0.002(2)
C66 0.058(4) 0.052(2) 0.0218(17) 0.0045(17) -0.001(2) 0.001(3)
C67 0.056(3) 0.057(3) 0.038(3) 0.011(2) -0.012(2) 0.006(2)
C68 0.048(3) 0.051(2) 0.034(3) 0.015(2) -0.0069(19) 0.0099(19)
C69 0.042(2) 0.044(2) 0.0210(19) -0.0019(18) -0.0015(16) 0.0025(18)

loop_
_atom_type_symbol
_atom_type_scat_dispersion_real
_atom_type_scat_dispersion_imag
_atom_type_scat_Cromer_Mann_a1
_atom_type_scat_Cromer_Mann_b1
_atom_type_scat_Cromer_Mann_a2
_atom_type_scat_Cromer_Mann_b2
_atom_type_scat_Cromer_Mann_a3
_atom_type_scat_Cromer_Mann_b3
_atom_type_scat_Cromer_Mann_a4
_atom_type_scat_Cromer_Mann_b4
_atom_type_scat_Cromer_Mann_c
_atom_type_scat_source
C 0.0181 0.0091 2.3100 20.8439 1.0200 10.2075 1.5886 0.5687 0.8650 51.6512 0.2156 'International Tables Vol C 4.2.6.8 and 6.1.1.4'
H 0.0000 0.0000 0.4930 10.5109 0.3229 26.1257 0.1402 3.1424 0.0408 57.7998 0.0030 'International Tables Vol C 4.2.6.8 and 6.1.1.4'
B 0.0090 0.0039 2.0545 23.2185 1.3326 1.0210 1.0979 60.3498 0.7068 0.1403 -0.1932 'International Tables Vol C 4.2.6.8 and 6.1.1.4'
Fe -1.1336 3.1974 11.7695 4.7611 7.3573 0.3072 3.5222 15.3535 2.3045 76.8805 1.0369 'International Tables Vol C 4.2.6.8 and 6.1.1.4'

loop_
_geom_angle_atom_site_label_1
_geom_angle_atom_site_label_2
_geom_angle_atom_site_label_3
_geom_angle
_geom_angle_publ_flag
C1 B1 C51 114.6(5) yes
C11 B1 C51 124.3(5) yes
C21 B1 C51 119.9(6) yes
C31 B1 C51 116.9(5) yes
C1 B1 C61 116.2(5) yes
C11 B1 C61 124.3(5) yes
C21 B1 C61 119.0(5) yes
C31 B1 C61 116.9(5) yes
B1 C1 C2 123.3(3) yes
B1 C1 C8 118.5(3) yes
C2 C1 C8 118.24(6) yes
C41 Fe1 C42 39.79(12) yes
C41 Fe1 C43 67.07(14) yes
C42 Fe1 C43 40.24(12) yes
C41 Fe1 C44 66.73(15) yes
C42 Fe1 C44 67.50(14) yes
C43 Fe1 C44 40.49(11) yes
C41 Fe1 C45 39.81(14) yes
C42 Fe1 C45 67.24(15) yes
C43 Fe1 C45 67.37(14) yes
C44 Fe1 C45 39.62(11) yes
C46 Fe1 C47 42.3(3) yes
C46 Fe1 C48 71.6(4) yes
C47 Fe1 C48 41.1(2) yes
C46 Fe1 C49 73.3(4) yes
C47 Fe1 C49 71.1(4) yes
C48 Fe1 C49 42.6(2) yes
C46 Fe1 C50 43.3(3) yes
C47 Fe1 C50 70.9(4) yes
C48 Fe1 C50 71.3(4) yes
C49 Fe1 C50 42.8(3) yes
C55 Fe1 C56 38.21(15) yes
C55 Fe1 C57 64.94(19) yes
C56 Fe1 C57 39.34(13) yes
C55 Fe1 C58 65.5(2) yes
C56 Fe1 C58 66.78(18) yes
C57 Fe1 C58 40.58(14) yes
C55 Fe1 C59 38.19(14) yes
C56 Fe1 C59 65.1(2) yes
C57 Fe1 C59 66.1(2) yes
C58 Fe1 C59 39.52(17) yes
C65 Fe1 C66 42.91(14) yes
C65 Fe1 C67 69.50(18) yes
C66 Fe1 C67 41.59(13) yes
C65 Fe1 C68 68.79(19) yes
C66 Fe1 C68 69.71(17) yes
C67 Fe1 C68 40.06(13) yes
C65 Fe1 C69 41.51(16) yes
C66 Fe1 C69 70.9(2) yes
C67 Fe1 C69 68.2(2) yes
C68 Fe1 C69 40.06(15) yes
C1 C2 C3 121.84(6) yes
C1 C2 C4 120.07(5) yes
C3 C2 C4 118.04(5) yes
C2 C3 H31 108.7 no
C2 C3 H32 108.8 no
H31 C3 H32 108.5 no
C2 C3 H33 111.1 no
H31 C3 H33 109.3 no
H32 C3 H33 110.3 no
C2 C4 C5 121.17(6) yes
C2 C4 H41 119.3 no
C5 C4 H41 119.5 no
C4 C5 C6 120.39(5) yes
C4 C5 C7 119.22(5) yes
C6 C5 C7 120.38(5) yes
C5 C6 H61 109.9 no
C5 C6 H62 109.8 no
H61 C6 H62 110.1 no
C5 C6 H63 108.7 no
H61 C6 H63 108.5 no
H62 C6 H63 109.7 no
C5 C7 C8 121.17(6) yes
C5 C7 H71 119.6 no
C8 C7 H71 119.2 no
C1 C8 C7 120.09(5) yes
C1 C8 C9 121.80(6) yes
C7 C8 C9 118.04(6) yes
C8 C9 H91 109.7 no
C8 C9 H92 110.5 no
H91 C9 H92 108.1 no
C8 C9 H93 111.5 no
H91 C9 H93 108.0 no
H92 C9 H93 108.9 no
B1 C11 C12 120.8(2) yes
B1 C11 C18 120.8(2) yes
C12 C11 C18 118.25(6) yes
C11 C12 C13 121.85(5) yes
C11 C12 C14 120.11(5) yes
C13 C12 C14 118.04(5) yes
C12 C13 H131 113.4 no
C12 C13 H132 112.0 no
H131 C13 H132 105.4 no
C12 C13 H133 112.5 no
H131 C13 H133 108.0 no
H132 C13 H133 105.0 no
C12 C14 C15 121.19(6) yes
C12 C14 H141 119.8 no
C15 C14 H141 119.0 no
C14 C15 C16 120.38(5) yes
C14 C15 C17 119.22(5) yes
C16 C15 C17 120.40(5) yes
C15 C16 H161 109.6 no
C15 C16 H162 109.0 no
H161 C16 H162 108.9 no
C15 C16 H163 109.9 no
H161 C16 H163 109.4 no
H162 C16 H163 110.1 no
C15 C17 C18 121.15(6) yes
C15 C17 H171 119.1 no
C18 C17 H171 119.8 no
C11 C18 C17 120.07(5) yes
C11 C18 C19 121.78(6) yes
C17 C18 C19 118.06(6) yes
C18 C19 H191 110.7 no
C18 C19 H192 110.5 no
H191 C19 H192 109.1 no
C18 C19 H193 111.3 no
H191 C19 H193 107.4 no
H192 C19 H193 107.8 no
B1 C21 C22 121.0(3) yes
B1 C21 C28 122.4(3) yes
C22 C21 C28 116.46(6) yes
C21 C22 C23 121.64(6) yes
C21 C22 C24 120.89(5) yes
C23 C22 C24 117.33(6) yes
C22 C23 H231 107.9 no
C22 C23 H232 110.6 no
H231 C23 H232 109.0 no
C22 C23 H233 109.5 no
H231 C23 H233 109.2 no
H232 C23 H233 110.6 no
C22 C24 C25 121.55(6) yes
C22 C24 H241 119.4 no
C25 C24 H241 119.0 no
C24 C25 C26 120.89(6) yes
C24 C25 C27 118.16(5) yes
C26 C25 C27 120.86(6) yes
C25 C26 H261 109.8 no
C25 C26 H262 110.0 no
H261 C26 H262 108.6 no
C25 C26 H263 110.7 no
H261 C26 H263 108.5 no
H262 C26 H263 109.2 no
C25 C27 C28 121.56(6) yes
C25 C27 H271 119.7 no
C28 C27 H271 118.7 no
C21 C28 C27 120.89(5) yes
C21 C28 C29 121.65(6) yes
C27 C28 C29 117.33(6) yes
C28 C29 H291 109.7 no
C28 C29 H292 111.4 no
H291 C29 H292 107.4 no
C28 C29 H293 110.7 no
H291 C29 H293 109.1 no
H292 C29 H293 108.5 no
B1 C31 C32 123.0(3) yes
B1 C31 C38 119.9(3) yes
C32 C31 C38 116.58(6) yes
C31 C32 C33 121.63(5) yes
C31 C32 C34 120.99(5) yes
C33 C32 C34 117.36(5) yes
C32 C33 H331 111.1 no
C32 C33 H332 111.6 no
H331 C33 H332 108.0 no
C32 C33 H333 110.6 no
H331 C33 H333 107.9 no
H332 C33 H333 107.5 no
C32 C34 C35 121.61(6) yes
C32 C34 H341 118.8 no
C35 C34 H341 119.6 no
C34 C35 C36 120.90(5) yes
C34 C35 C37 118.23(5) yes
C36 C35 C37 120.87(5) yes
C35 C36 H361 109.7 no
C35 C36 H362 108.1 no
H361 C36 H362 108.1 no
C35 C36 H363 110.4 no
H361 C36 H363 111.0 no
H362 C36 H363 109.4 no
C35 C37 C38 121.66(6) yes
C35 C37 H371 119.7 no
C38 C37 H371 118.7 no
C31 C38 C37 120.90(5) yes
C31 C38 C39 121.53(6) yes
C37 C38 C39 117.22(6) yes
C38 C39 H391 109.8 no
C38 C39 H392 110.4 no
H391 C39 H392 108.4 no
C38 C39 H393 111.1 no
H391 C39 H393 108.8 no
H392 C39 H393 108.4 no
Fe1 C41 C42 69.2(3) yes
Fe1 C41 C45 70.1(2) yes
C42 C41 C45 108.39(6) yes
Fe1 C41 H411 121.8 no
C42 C41 H411 125.6 no
C45 C41 H411 125.7 no
C41 C42 Fe1 71.0(2) yes
C41 C42 C43 108.03(6) yes
Fe1 C42 C43 69.7(2) yes
C41 C42 H421 125.0 no
Fe1 C42 H421 122.8 no
C43 C42 H421 126.9 no
C42 C43 Fe1 70.0(2) yes
C42 C43 C44 107.77(6) yes
Fe1 C43 C44 70.6(2) yes
C42 C43 H431 126.2 no
Fe1 C43 H431 124.1 no
C44 C43 H431 126.1 no
C43 C44 Fe1 68.9(2) yes
C43 C44 C45 107.76(6) yes
Fe1 C44 C45 70.3(2) yes
C43 C44 H441 127.0 no
Fe1 C44 H441 126.0 no
C45 C44 H441 125.2 no
Fe1 C45 C41 70.1(2) yes
Fe1 C45 C44 70.1(2) yes
C41 C45 C44 108.04(6) yes
Fe1 C45 H451 124.6 no
C41 C45 H451 126.4 no
C44 C45 H451 125.5 no
Fe1 C46 C47 73.5(6) yes
Fe1 C46 C50 69.8(6) yes
C47 C46 C50 108.29(7) yes
Fe1 C46 H461 125.3 no
C47 C46 H461 125.6 no
C50 C46 H461 126.0 no
C46 C47 Fe1 64.3(6) yes
C46 C47 C48 107.94(6) yes
Fe1 C47 C48 69.2(5) yes
C46 C47 H471 125.8 no
Fe1 C47 H471 125.5 no
C48 C47 H471 125.6 no
C47 C48 Fe1 69.8(6) yes
C47 C48 C49 107.66(6) yes
Fe1 C48 C49 65.9(5) yes
C47 C48 H481 125.9 no
Fe1 C48 H481 126.6 no
C49 C48 H481 126.3 no
C48 C49 Fe1 71.4(5) yes
C48 C49 C50 107.65(6) yes
Fe1 C49 C50 68.6(6) yes
C48 C49 H491 126.5 no
Fe1 C49 H491 125.0 no
C50 C49 H491 125.9 no
C46 C50 C49 107.92(7) yes
C46 C50 Fe1 66.9(5) yes
C49 C50 Fe1 68.6(5) yes
C46 C50 H501 125.7 no
C49 C50 H501 126.0 no
Fe1 C50 H501 124.4 no
B1 C51 C52 114.7(3) yes
B1 C51 C59 128.4(3) yes
C52 C51 C59 115.03(7) yes
C51 C52 C53 121.51(7) yes
C51 C52 H521 120.0 no
C53 C52 H521 118.3 no
C52 C53 C54 120.27(6) yes
C52 C53 H531 119.4 no
C54 C53 H531 120.3 no
C53 C54 C55 119.76(6) yes
C53 C54 H541 120.0 no
C55 C54 H541 120.3 no
Fe1 C55 C54 125.7(5) yes
Fe1 C55 C56 69.8(3) yes
C54 C55 C56 130.37(9) yes
Fe1 C55 C59 70.0(3) yes
C54 C55 C59 120.16(6) yes
C56 C55 C59 109.46(6) yes
Fe1 C56 C55 72.0(3) yes
Fe1 C56 C57 66.5(3) yes
C55 C56 C57 106.63(6) yes
Fe1 C56 H561 125.8 no
C55 C56 H561 126.6 no
C57 C56 H561 126.8 no
C56 C57 Fe1 74.2(3) yes
C56 C57 C58 108.62(6) yes
Fe1 C57 C58 68.5(3) yes
C56 C57 H571 125.9 no
Fe1 C57 H571 125.0 no
C58 C57 H571 125.5 no
C57 C58 Fe1 70.9(3) yes
C57 C58 C59 108.58(6) yes
Fe1 C58 C59 75.5(4) yes
C57 C58 H581 126.0 no
Fe1 C58 H581 123.5 no
C59 C58 H581 125.2 no
Fe1 C59 C51 131.1(5) yes
Fe1 C59 C55 71.8(3) yes
C51 C59 C55 121.37(6) yes
Fe1 C59 C58 65.0(3) yes
C51 C59 C58 131.94(11) yes
C55 C59 C58 106.59(6) yes
B1 C61 C62 117.7(3) yes
B1 C61 C69 122.2(3) yes
C62 C61 C69 114.98(6) yes
C61 C62 C63 121.46(7) yes
C61 C62 H621 118.7 no
C63 C62 H621 119.7 no
C62 C63 C64 120.28(6) yes
C62 C63 H631 119.1 no
C64 C63 H631 120.6 no
C63 C64 C65 119.80(6) yes
C63 C64 H641 119.3 no
C65 C64 H641 120.9 no
C64 C65 Fe1 121.6(5) yes
C64 C65 C66 130.19(10) yes
Fe1 C65 C66 68.3(3) yes
C64 C65 C69 120.20(6) yes
Fe1 C65 C69 73.6(4) yes
C66 C65 C69 109.50(6) yes
C65 C66 Fe1 68.8(3) yes
C65 C66 C67 106.65(6) yes
Fe1 C66 C67 73.3(3) yes
C65 C66 H661 126.5 no
Fe1 C66 H661 124.6 no
C67 C66 H661 126.8 no
C66 C67 Fe1 65.1(3) yes
C66 C67 C68 108.63(6) yes
Fe1 C67 C68 71.4(3) yes
C66 C67 H671 125.7 no
Fe1 C67 H671 124.9 no
C68 C67 H671 125.4 no
Fe1 C68 C67 68.5(3) yes
Fe1 C68 C69 69.1(4) yes
C67 C68 C69 108.57(6) yes
Fe1 C68 H681 125.1 no
C67 C68 H681 124.7 no
C69 C68 H681 126.6 no
C61 C69 C65 121.34(6) yes
C61 C69 C68 132.03(10) yes
C65 C69 C68 106.55(6) yes
C61 C69 Fe1 125.9(5) yes
C65 C69 Fe1 64.9(3) yes
C68 C69 Fe1 70.9(3) yes

loop_
_geom_bond_atom_site_label_1
_geom_bond_atom_site_label_2
_geom_bond_distance
_geom_bond_publ_flag
B1 C1 1.613(4) yes
B1 C51 1.585(5) yes
B1 C11 1.566(4) yes
B1 C51 1.585(5) yes
B1 C21 1.510(6) yes
B1 C51 1.585(5) yes
B1 C31 1.637(5) yes
B1 C51 1.585(5) yes
B1 C1 1.613(4) yes
B1 C61 1.547(5) yes
B1 C11 1.566(4) yes
B1 C61 1.547(5) yes
B1 C21 1.510(6) yes
B1 C61 1.547(5) yes
B1 C31 1.637(5) yes
B1 C61 1.547(5) yes
C1 C2 1.405(4) yes
C1 C8 1.412(4) yes
Fe1 C41 2.084(5) yes
Fe1 C42 2.062(5) yes
Fe1 C43 2.058(4) yes
Fe1 C44 2.081(4) yes
Fe1 C45 2.084(5) yes
Fe1 C46 1.891(15) yes
Fe1 C47 2.013(12) yes
Fe1 C48 2.005(10) yes
Fe1 C49 1.931(11) yes
Fe1 C50 1.931(15) yes
Fe1 C55 2.201(8) yes
Fe1 C56 2.172(7) yes
Fe1 C57 2.070(6) yes
Fe1 C58 2.038(7) yes
Fe1 C59 2.177(9) yes
Fe1 C65 1.956(7) yes
Fe1 C66 1.950(5) yes
Fe1 C67 2.060(5) yes
Fe1 C68 2.097(7) yes
Fe1 C69 2.073(8) yes
C2 C3 1.514(5) yes
C2 C4 1.396(4) yes
C3 H31 0.954 no
C3 H32 0.969 no
C3 H33 0.966 no
C4 C5 1.383(4) yes
C4 H41 0.944 no
C5 C6 1.520(4) yes
C5 C7 1.375(4) yes
C6 H61 0.959 no
C6 H62 0.965 no
C6 H63 0.953 no
C7 C8 1.396(4) yes
C7 H71 0.937 no
C8 C9 1.501(5) yes
C9 H91 0.962 no
C9 H92 0.971 no
C9 H93 0.962 no
C11 C12 1.411(4) yes
C11 C18 1.409(4) yes
C12 C13 1.509(5) yes
C12 C14 1.399(4) yes
C13 H131 0.960 no
C13 H132 0.975 no
C13 H133 0.957 no
C14 C15 1.376(4) yes
C14 H141 0.928 no
C15 C16 1.525(4) yes
C15 C17 1.386(4) yes
C16 H161 0.962 no
C16 H162 0.958 no
C16 H163 0.947 no
C17 C18 1.397(3) yes
C17 H171 0.945 no
C18 C19 1.510(4) yes
C19 H191 0.965 no
C19 H192 0.970 no
C19 H193 0.960 no
C21 C22 1.418(4) yes
C21 C28 1.414(4) yes
C22 C23 1.513(5) yes
C22 C24 1.388(4) yes
C23 H231 0.968 no
C23 H232 0.965 no
C23 H233 0.967 no
C24 C25 1.384(4) yes
C24 H241 0.944 no
C25 C26 1.524(5) yes
C25 C27 1.380(5) yes
C26 H261 0.967 no
C26 H262 0.963 no
C26 H263 0.960 no
C27 C28 1.391(4) yes
C27 H271 0.937 no
C28 C29 1.521(5) yes
C29 H291 0.961 no
C29 H292 0.969 no
C29 H293 0.977 no
C31 C32 1.412(4) yes
C31 C38 1.411(4) yes
C32 C33 1.517(4) yes
C32 C34 1.393(4) yes
C33 H331 0.962 no
C33 H332 0.969 no
C33 H333 0.975 no
C34 C35 1.376(4) yes
C34 H341 0.940 no
C35 C36 1.518(4) yes
C35 C37 1.379(4) yes
C36 H361 0.960 no
C36 H362 0.972 no
C36 H363 0.965 no
C37 C38 1.393(4) yes
C37 H371 0.945 no
C38 C39 1.509(5) yes
C39 H391 0.957 no
C39 H392 0.961 no
C39 H393 0.978 no
C41 C42 1.411(3) yes
C41 C45 1.419(3) yes
C41 H411 0.982 no
C42 C43 1.417(3) yes
C42 H421 0.978 no
C43 C44 1.432(3) yes
C43 H431 0.975 no
C44 C45 1.412(3) yes
C44 H441 0.977 no
C45 H451 0.983 no
C46 C47 1.412(5) yes
C46 C50 1.412(5) yes
C46 H461 0.984 no
C47 C48 1.410(5) yes
C47 H471 0.980 no
C48 C49 1.433(5) yes
C48 H481 0.983 no
C49 C50 1.409(5) yes
C49 H491 0.977 no
C50 H501 0.990 no
C51 C52 1.422(4) yes
C51 C59 1.439(4) yes
C52 C53 1.439(4) yes
C52 H521 0.942 no
C53 C54 1.380(4) yes
C53 H531 0.940 no
C54 C55 1.401(4) yes
C54 H541 0.930 no
C55 C56 1.431(4) yes
C55 C59 1.433(3) yes
C56 C57 1.431(4) yes
C56 H561 0.996 no
C57 C58 1.425(4) yes
C57 H571 0.972 no
C58 C59 1.431(4) yes
C58 H581 0.971 no
C61 C62 1.412(4) yes
C61 C69 1.451(4) yes
C62 C63 1.437(4) yes
C62 H621 0.954 no
C63 C64 1.382(4) yes
C63 H631 0.932 no
C64 C65 1.391(4) yes
C64 H641 0.944 no
C65 C66 1.429(4) yes
C65 C69 1.432(3) yes
C66 C67 1.427(4) yes
C66 H661 0.975 no
C67 C68 1.424(4) yes
C67 H671 0.981 no
C68 C69 1.428(4) yes
C68 H681 0.964 no

loop_
_geom_hbond_atom_site_label_D
_geom_hbond_atom_site_label_H
_geom_hbond_atom_site_label_A
_geom_hbond_site_symmetry_A
_geom_hbond_angle_DHA
_geom_hbond_distance_DH
_geom_hbond_distance_HA
_geom_hbond_distance_DA
_geom_hbond_publ_flag
C17 H71 C16 . 131.4(5) 0.781 1.942 2.527(10) yes
C13 H132 C51 . 137.0(2) 0.975 2.480 3.262(10) yes
C4 H141 C6 . 131.6(6) 0.707 1.995 2.520(10) yes
C16 H161 C26 2_666 140.0(2) 0.962 2.580 3.374(10) yes
C17 H171 C25 2_666 163.35(18) 0.945 2.555 3.471(10) yes
C23 H232 C61 . 131.2(2) 0.965 2.407 3.128(10) yes
C26 H263 C16 2_666 144.17(19) 0.960 2.548 3.374(10) yes
C52 H521 C32 . 127.79(19) 0.942 2.426 3.095(10) yes
